data_7035645
loop_
_publ_author_name
'Al-Jibori, Subhi A'
'Irzoqi, Ahmed A.'
'Al-Saraj, Emad G H'
'Al-Janabi, Ahmed S M'
'Basak-Modi, Sucharita'
'Ghosh, Shishir'
'Merzweiler, Kurt'
'Wagner, Christoph'
'Schmidt, Harry'
'Hogarth, Graeme'

_publ_section_title
;
 Formation of ortho-cyano-aminothiophenolate ligands with versatile
 binding modes via facile carbon-sulfur bond cleavage of
 2-aminobenzothiazoles at mercury(ii) centres.
;
_journal_issue 32
_journal_name_full 'Dalton transactions (Cambridge, England : 2003)'
_journal_page_first 14217
_journal_page_last 14219
_journal_paper_doi 10.1039/c5dt02080h
_journal_volume 44
_journal_year 2015
_chemical_formula_moiety 'C36 H34 Hg N2 P2 S'
_chemical_formula_sum 'C36 H34 Hg N2 P2 S'
_chemical_formula_weight 789.24
_chemical_name_systematic
; 
 ? 
;
_space_group_IT_number 2
_symmetry_cell_setting triclinic
_symmetry_space_group_name_Hall '-P 1'
_symmetry_space_group_name_H-M 'P -1'
_atom_sites_solution_hydrogens geom
_atom_sites_solution_primary direct
_atom_sites_solution_secondary difmap
_audit_creation_method SHELXL-97
_audit_update_record
;
2015-06-01 deposited with the CCDC.
2015-07-06 downloaded from the CCDC.
;
_cell_angle_alpha 72.356(5)
_cell_angle_beta 72.063(5)
_cell_angle_gamma 88.360(5)
_cell_formula_units_Z 2
_cell_length_a 10.7428(7)
_cell_length_b 11.9618(7)
_cell_length_c 14.0140(9)
_cell_measurement_temperature 200(2)
_cell_measurement_theta_max 27.14
_cell_measurement_theta_min 3.98
_cell_volume 1628.55(19)
_computing_structure_refinement 'SHELXL-97 (Sheldrick, 1997)'
_computing_structure_solution 'SHELXS-97 (Sheldrick, 1990)'
_diffrn_ambient_temperature 200
_diffrn_detector 'image plate (34 cm diameter)'
_diffrn_detector_area_resol_mean 6.67
_diffrn_detector_type STOE
_diffrn_measured_fraction_theta_full 0.993
_diffrn_measured_fraction_theta_max 0.993
_diffrn_measurement_details ' 180 frames, detector distance = 100 mm'
_diffrn_measurement_device '2-circle goniometer'
_diffrn_measurement_device_type 'STOE IPDS 2T'
_diffrn_measurement_method 'rotation method'
_diffrn_radiation_collimation '0.5 mm diameter, monocapillary'
_diffrn_radiation_monochromator 'plane graphite'
_diffrn_radiation_polarisn_norm 0
_diffrn_radiation_type 'Mo K\a'
_diffrn_radiation_wavelength 0.71073
_diffrn_reflns_av_R_equivalents 0.0789
_diffrn_reflns_av_sigmaI/netI 0.1631
_diffrn_reflns_limit_h_max 14
_diffrn_reflns_limit_h_min -14
_diffrn_reflns_limit_k_max 16
_diffrn_reflns_limit_k_min -16
_diffrn_reflns_limit_l_max 19
_diffrn_reflns_limit_l_min -19
_diffrn_reflns_number 22909
_diffrn_reflns_theta_full 29.19
_diffrn_reflns_theta_max 29.19
_diffrn_reflns_theta_min 3.98
_diffrn_source 'sealed X-ray tube, 12 x 0.4 mm long-fine focus'
_diffrn_source_current 35
_diffrn_source_power 1.750
_diffrn_source_voltage 50
_exptl_absorpt_coefficient_mu 4.916
_exptl_absorpt_correction_T_max 0.642
_exptl_absorpt_correction_T_min 0.560
_exptl_absorpt_correction_type integration
_exptl_absorpt_process_details '(IPDS Software; Stoe & Cie, 1999)'
_exptl_crystal_colour colorless
_exptl_crystal_density_diffrn 1.609
_exptl_crystal_density_method 'not measured'
_exptl_crystal_description block
_exptl_crystal_F_000 780
_exptl_crystal_size_max 0.12
_exptl_crystal_size_mid 0.11
_exptl_crystal_size_min 0.09
_refine_diff_density_max 1.798
_refine_diff_density_min -2.646
_refine_diff_density_rms 0.150
_refine_ls_extinction_method none
_refine_ls_goodness_of_fit_ref 0.698
_refine_ls_hydrogen_treatment constr
_refine_ls_matrix_type full
_refine_ls_number_parameters 379
_refine_ls_number_reflns 8763
_refine_ls_number_restraints 0
_refine_ls_restrained_S_all 0.698
_refine_ls_R_factor_all 0.0853
_refine_ls_R_factor_gt 0.0331
_refine_ls_shift/su_max 0.001
_refine_ls_shift/su_mean 0.000
_refine_ls_structure_factor_coef Fsqd
_refine_ls_weighting_details 'calc w=1/[\s^2^(Fo^2^)+(0.0000P)^2^+0.0000P] where P=(Fo^2^+2Fc^2^)/3'
_refine_ls_weighting_scheme calc
_refine_ls_wR_factor_gt 0.0514
_refine_ls_wR_factor_ref 0.0598
_reflns_number_gt 4576
_reflns_number_total 8763
_reflns_threshold_expression >2sigma(I)
_cod_data_source_file c5dt02080h2.cif
_cod_data_source_block z:\i2t1082
_cod_depositor_comments 'Adding full bibliography for 7035643--7035645.cif.'
_cod_original_cell_volume 1628.55(18)
_cod_original_sg_symbol_H-M P-1
_cod_database_code 7035645

loop_
_symmetry_equiv_pos_as_xyz
'x, y, z'
'-x, -y, -z'

loop_
_atom_site_label
_atom_site_type_symbol
_atom_site_fract_x
_atom_site_fract_y
_atom_site_fract_z
_atom_site_U_iso_or_equiv
_atom_site_adp_type
_atom_site_occupancy
_atom_site_symmetry_multiplicity
_atom_site_calc_flag
_atom_site_refinement_flags
C1 C 0.2390(4) 0.7142(4) -0.0369(4) 0.0343(12) Uani 1 1 d .
C2 C 0.2491(4) 0.7397(4) 0.0516(4) 0.0314(11) Uani 1 1 d .
C3 C 0.3231(5) 0.8404(4) 0.0380(4) 0.0386(12) Uani 1 1 d .
H1 H 0.3340 0.8559 0.0977 0.046 Uiso 1 1 calc R
C4 C 0.3816(5) 0.9189(5) -0.0630(4) 0.0456(14) Uani 1 1 d .
H2 H 0.4293 0.9884 -0.0706 0.055 Uiso 1 1 calc R
C5 C 0.3714(5) 0.8978(5) -0.1501(4) 0.0425(13) Uani 1 1 d .
C6 C 0.3019(5) 0.7954(5) -0.1373(4) 0.0427(13) Uani 1 1 d .
H3 H 0.2965 0.7792 -0.1983 0.051 Uiso 1 1 calc R
C7 C 0.2079(4) 0.6751(4) 0.2339(4) 0.0308(11) Uani 1 1 d .
C8 C 0.4347(6) 0.9832(6) -0.2602(4) 0.0665(18) Uani 1 1 d .
H4 H 0.4153 0.9535 -0.3125 0.080 Uiso 1 1 calc R
H6 H 0.5299 0.9905 -0.2748 0.080 Uiso 1 1 calc R
H5 H 0.3996 1.0604 -0.2642 0.080 Uiso 1 1 calc R
C9 C -0.2443(5) 0.5675(4) 0.2581(4) 0.0301(11) Uani 1 1 d .
C10 C -0.3764(5) 0.5336(5) 0.3013(5) 0.0541(15) Uani 1 1 d .
H7 H -0.4050 0.4587 0.3525 0.065 Uiso 1 1 calc R
C11 C -0.4674(6) 0.6077(6) 0.2709(6) 0.0628(17) Uani 1 1 d .
H8 H -0.5583 0.5842 0.3020 0.075 Uiso 1 1 calc R
C12 C -0.4276(6) 0.7136(6) 0.1971(5) 0.0630(17) Uani 1 1 d .
H9 H -0.4907 0.7639 0.1758 0.076 Uiso 1 1 calc R
C13 C -0.2965(6) 0.7491(6) 0.1525(5) 0.0652(17) Uani 1 1 d .
H10 H -0.2687 0.8243 0.1017 0.078 Uiso 1 1 calc R
C14 C -0.2056(5) 0.6746(5) 0.1821(4) 0.0504(15) Uani 1 1 d .
H11 H -0.1147 0.6977 0.1493 0.060 Uiso 1 1 calc R
C15 C -0.1914(4) 0.3301(4) 0.3747(3) 0.0255(10) Uani 1 1 d .
C16 C -0.1611(5) 0.2430(4) 0.3271(4) 0.0384(12) Uani 1 1 d .
H12 H -0.1095 0.2625 0.2550 0.046 Uiso 1 1 calc R
C17 C -0.2056(5) 0.1282(5) 0.3839(4) 0.0418(13) Uani 1 1 d .
H13 H -0.1848 0.0685 0.3508 0.050 Uiso 1 1 calc R
C18 C -0.2803(6) 0.0992(5) 0.4890(5) 0.0514(15) Uani 1 1 d .
H14 H -0.3105 0.0197 0.5282 0.062 Uiso 1 1 calc R
C19 C -0.3107(5) 0.1857(5) 0.5366(4) 0.0477(15) Uani 1 1 d .
H15 H -0.3615 0.1658 0.6090 0.057 Uiso 1 1 calc R
C20 C -0.2678(5) 0.3010(4) 0.4798(4) 0.0360(12) Uani 1 1 d .
H16 H -0.2906 0.3608 0.5126 0.043 Uiso 1 1 calc R
C21 C -0.0943(5) 0.5405(4) 0.3987(4) 0.0318(12) Uani 1 1 d .
H17 H -0.0548 0.6220 0.3620 0.038 Uiso 1 1 calc R
H18 H -0.1806 0.5445 0.4495 0.038 Uiso 1 1 calc R
C22 C -0.0071(4) 0.4724(4) 0.4599(4) 0.0311(11) Uani 1 1 d .
H20 H -0.0451 0.3904 0.4964 0.037 Uiso 1 1 calc R
H19 H 0.0807 0.4701 0.4101 0.037 Uiso 1 1 calc R
C23 C 0.1639(5) 0.1847(4) 0.1787(4) 0.0353(12) Uani 1 1 d .
C24 C 0.1815(5) 0.0724(5) 0.2401(5) 0.0504(15) Uani 1 1 d .
H21 H 0.2333 0.0647 0.2855 0.060 Uiso 1 1 calc R
C25 C 0.1251(6) -0.0266(5) 0.2357(5) 0.0606(17) Uani 1 1 d .
H22 H 0.1372 -0.1020 0.2785 0.073 Uiso 1 1 calc R
C26 C 0.0511(6) -0.0170(6) 0.1693(6) 0.0625(19) Uani 1 1 d .
H23 H 0.0137 -0.0860 0.1657 0.075 Uiso 1 1 calc R
C27 C 0.0310(5) 0.0914(6) 0.1081(5) 0.0558(17) Uani 1 1 d .
H24 H -0.0210 0.0972 0.0631 0.067 Uiso 1 1 calc R
C28 C 0.0864(5) 0.1922(5) 0.1121(4) 0.0450(14) Uani 1 1 d .
H25 H 0.0723 0.2670 0.0697 0.054 Uiso 1 1 calc R
C29 C 0.2702(5) 0.2756(4) 0.3063(4) 0.0352(12) Uani 1 1 d .
C30 C 0.1677(6) 0.2397(4) 0.4003(4) 0.0445(13) Uani 1 1 d .
H26 H 0.0804 0.2365 0.3983 0.053 Uiso 1 1 calc R
C31 C 0.1896(7) 0.2083(5) 0.4979(5) 0.0618(18) Uani 1 1 d .
H27 H 0.1187 0.1835 0.5618 0.074 Uiso 1 1 calc R
C32 C 0.3177(8) 0.2144(5) 0.4988(6) 0.065(2) Uani 1 1 d .
H28 H 0.3350 0.1951 0.5642 0.078 Uiso 1 1 calc R
C33 C 0.4201(7) 0.2481(6) 0.4063(6) 0.070(2) Uani 1 1 d .
H29 H 0.5075 0.2496 0.4086 0.084 Uiso 1 1 calc R
C34 C 0.3984(6) 0.2793(5) 0.3107(5) 0.0550(16) Uani 1 1 d .
H30 H 0.4703 0.3036 0.2474 0.066 Uiso 1 1 calc R
C35 C 0.3853(5) 0.3584(4) 0.0729(4) 0.0369(13) Uani 1 1 d .
H32 H 0.4470 0.2967 0.0856 0.044 Uiso 1 1 calc R
H31 H 0.3666 0.3598 0.0076 0.044 Uiso 1 1 calc R
C36 C 0.4517(4) 0.4758(5) 0.0552(4) 0.0398(13) Uani 1 1 d .
H34 H 0.4987 0.4670 0.1075 0.048 Uiso 1 1 calc R
H33 H 0.3842 0.5327 0.0667 0.048 Uiso 1 1 calc R
N1 N 0.1893(4) 0.6587(4) 0.1526(3) 0.0368(10) Uani 1 1 d .
N2 N 0.2227(4) 0.6887(4) 0.3087(4) 0.0485(12) Uani 1 1 d .
P1 P -0.12076(12) 0.47880(11) 0.30125(10) 0.0277(3) Uani 1 1 d .
P2 P 0.23227(12) 0.31798(11) 0.18300(10) 0.0324(3) Uani 1 1 d .
S S 0.14894(13) 0.59080(12) -0.03342(10) 0.0402(3) Uani 1 1 d .
Hg Hg 0.08450(2) 0.48813(2) 0.157459(18) 0.03162(6) Uani 1 1 d .

loop_
_atom_site_aniso_label
_atom_site_aniso_U_11
_atom_site_aniso_U_22
_atom_site_aniso_U_33
_atom_site_aniso_U_23
_atom_site_aniso_U_13
_atom_site_aniso_U_12
C1 0.031(3) 0.035(3) 0.037(3) -0.009(3) -0.011(2) 0.007(2)
C2 0.030(3) 0.031(3) 0.029(3) -0.005(2) -0.008(2) 0.002(2)
C3 0.044(3) 0.035(3) 0.034(3) -0.005(3) -0.014(2) -0.003(2)
C4 0.042(3) 0.032(3) 0.051(4) 0.001(3) -0.010(3) -0.010(2)
C5 0.040(3) 0.036(3) 0.038(3) 0.001(3) -0.006(3) -0.002(2)
C6 0.042(3) 0.041(3) 0.036(3) -0.001(3) -0.009(2) -0.001(3)
C7 0.023(2) 0.031(3) 0.029(3) -0.002(2) -0.002(2) -0.002(2)
C8 0.074(4) 0.061(4) 0.042(4) 0.008(3) -0.007(3) -0.022(4)
C9 0.033(3) 0.028(3) 0.029(3) -0.005(2) -0.013(2) 0.004(2)
C10 0.038(3) 0.040(4) 0.072(4) -0.001(3) -0.016(3) 0.001(3)
C11 0.036(3) 0.065(5) 0.088(5) -0.016(4) -0.030(3) 0.017(3)
C12 0.060(4) 0.060(5) 0.068(5) -0.010(4) -0.029(4) 0.026(4)
C13 0.061(4) 0.059(4) 0.057(4) 0.003(3) -0.015(3) 0.019(3)
C14 0.031(3) 0.057(4) 0.046(4) 0.005(3) -0.010(3) 0.008(3)
C15 0.022(2) 0.031(3) 0.022(2) -0.006(2) -0.0083(19) 0.0017(19)
C16 0.037(3) 0.036(3) 0.038(3) -0.009(3) -0.008(2) -0.001(2)
C17 0.047(3) 0.031(3) 0.043(3) -0.007(3) -0.012(3) -0.002(2)
C18 0.061(4) 0.036(3) 0.052(4) 0.003(3) -0.025(3) -0.010(3)
C19 0.054(4) 0.053(4) 0.027(3) -0.002(3) -0.007(3) -0.019(3)
C20 0.043(3) 0.032(3) 0.028(3) -0.004(2) -0.007(2) -0.010(2)
C21 0.031(3) 0.030(3) 0.035(3) -0.010(2) -0.012(2) 0.002(2)
C22 0.032(3) 0.031(3) 0.034(3) -0.012(2) -0.014(2) 0.000(2)
C23 0.033(3) 0.032(3) 0.035(3) -0.008(3) -0.005(2) 0.004(2)
C24 0.051(4) 0.040(4) 0.062(4) -0.013(3) -0.023(3) 0.007(3)
C25 0.069(4) 0.034(4) 0.071(5) -0.017(3) -0.012(4) 0.006(3)
C26 0.060(5) 0.046(4) 0.077(5) -0.034(4) 0.000(4) -0.008(3)
C27 0.054(4) 0.060(4) 0.065(4) -0.036(4) -0.018(3) 0.002(3)
C28 0.039(3) 0.051(4) 0.044(3) -0.018(3) -0.010(3) 0.006(3)
C29 0.040(3) 0.029(3) 0.039(3) -0.007(2) -0.021(2) 0.012(2)
C30 0.054(4) 0.039(3) 0.040(3) -0.010(3) -0.019(3) 0.019(3)
C31 0.093(5) 0.046(4) 0.043(4) -0.012(3) -0.019(4) 0.018(4)
C32 0.110(6) 0.042(4) 0.065(5) -0.013(4) -0.062(5) 0.013(4)
C33 0.082(5) 0.054(4) 0.082(5) 0.006(4) -0.061(5) -0.006(4)
C34 0.049(4) 0.048(4) 0.062(4) 0.003(3) -0.027(3) -0.008(3)
C35 0.032(3) 0.035(3) 0.041(3) -0.010(3) -0.010(2) 0.006(2)
C36 0.028(3) 0.042(3) 0.043(3) -0.011(3) -0.003(2) 0.004(2)
N1 0.036(2) 0.040(3) 0.032(2) -0.011(2) -0.0057(19) -0.0077(19)
N2 0.049(3) 0.052(3) 0.040(3) -0.007(2) -0.014(2) -0.015(2)
P1 0.0266(7) 0.0301(7) 0.0240(7) -0.0046(6) -0.0084(5) 0.0010(5)
P2 0.0282(7) 0.0310(7) 0.0337(8) -0.0059(6) -0.0078(6) 0.0024(5)
S 0.0476(8) 0.0411(8) 0.0278(7) -0.0015(6) -0.0139(6) -0.0110(6)
Hg 0.02868(10) 0.03094(10) 0.02931(10) -0.00411(8) -0.00557(7) -0.00248(7)

loop_
_atom_type_symbol
_atom_type_description
_atom_type_scat_dispersion_real
_atom_type_scat_dispersion_imag
_atom_type_scat_source
C C 0.0033 0.0016 'International Tables Vol C Tables 4.2.6.8 and 6.1.1.4'
H H 0.0000 0.0000 'International Tables Vol C Tables 4.2.6.8 and 6.1.1.4'
N N 0.0061 0.0033 'International Tables Vol C Tables 4.2.6.8 and 6.1.1.4'
P P 0.1023 0.0942 'International Tables Vol C Tables 4.2.6.8 and 6.1.1.4'
S S 0.1246 0.1234 'International Tables Vol C Tables 4.2.6.8 and 6.1.1.4'
Hg Hg -2.3894 9.2266 'International Tables Vol C Tables 4.2.6.8 and 6.1.1.4'

loop_
_geom_angle_atom_site_label_1
_geom_angle_atom_site_label_2
_geom_angle_atom_site_label_3
_geom_angle
_geom_angle_site_symmetry_1
_geom_angle_site_symmetry_3
C2 C1 C6 117.7(4) . .
C2 C1 S 125.2(4) . .
C6 C1 S 117.1(4) . .
C3 C2 C1 119.5(4) . .
C3 C2 N1 121.7(4) . .
C1 C2 N1 118.7(4) . .
C2 C3 C4 120.5(5) . .
C2 C3 H1 119.7 . .
C4 C3 H1 119.7 . .
C5 C4 C3 121.3(5) . .
C5 C4 H2 119.4 . .
C3 C4 H2 119.4 . .
C4 C5 C6 118.4(5) . .
C4 C5 C8 121.5(5) . .
C6 C5 C8 120.1(5) . .
C5 C6 C1 122.5(5) . .
C5 C6 H3 118.7 . .
C1 C6 H3 118.7 . .
N2 C7 N1 178.8(5) . .
C5 C8 H4 109.5 . .
C5 C8 H6 109.5 . .
H4 C8 H6 109.5 . .
C5 C8 H5 109.5 . .
H4 C8 H5 109.5 . .
H6 C8 H5 109.5 . .
C14 C9 C10 118.5(5) . .
C14 C9 P1 118.8(4) . .
C10 C9 P1 122.6(4) . .
C9 C10 C11 120.5(6) . .
C9 C10 H7 119.8 . .
C11 C10 H7 119.8 . .
C12 C11 C10 120.2(6) . .
C12 C11 H8 119.9 . .
C10 C11 H8 119.9 . .
C11 C12 C13 120.4(6) . .
C11 C12 H9 119.8 . .
C13 C12 H9 119.8 . .
C12 C13 C14 119.4(6) . .
C12 C13 H10 120.3 . .
C14 C13 H10 120.3 . .
C9 C14 C13 120.9(5) . .
C9 C14 H11 119.5 . .
C13 C14 H11 119.5 . .
C16 C15 C20 119.5(4) . .
C16 C15 P1 119.2(3) . .
C20 C15 P1 121.1(3) . .
C17 C16 C15 120.1(5) . .
C17 C16 H12 119.9 . .
C15 C16 H12 119.9 . .
C16 C17 C18 120.2(5) . .
C16 C17 H13 119.9 . .
C18 C17 H13 119.9 . .
C19 C18 C17 119.8(5) . .
C19 C18 H14 120.1 . .
C17 C18 H14 120.1 . .
C18 C19 C20 120.2(5) . .
C18 C19 H15 119.9 . .
C20 C19 H15 119.9 . .
C19 C20 C15 120.1(4) . .
C19 C20 H16 120.0 . .
C15 C20 H16 120.0 . .
C22 C21 P1 115.0(3) . .
C22 C21 H17 108.5 . .
P1 C21 H17 108.5 . .
C22 C21 H18 108.5 . .
P1 C21 H18 108.5 . .
H17 C21 H18 107.5 . .
C22 C22 C21 111.5(5) 2_566 .
C22 C22 H20 109.3 2_566 .
C21 C22 H20 109.3 . .
C22 C22 H19 109.3 2_566 .
C21 C22 H19 109.3 . .
H20 C22 H19 108.0 . .
C24 C23 C28 117.7(5) . .
C24 C23 P2 123.2(4) . .
C28 C23 P2 119.1(4) . .
C25 C24 C23 121.1(6) . .
C25 C24 H21 119.5 . .
C23 C24 H21 119.5 . .
C24 C25 C26 120.1(6) . .
C24 C25 H22 119.9 . .
C26 C25 H22 119.9 . .
C27 C26 C25 120.7(6) . .
C27 C26 H23 119.7 . .
C25 C26 H23 119.7 . .
C26 C27 C28 119.9(6) . .
C26 C27 H24 120.0 . .
C28 C27 H24 120.0 . .
C27 C28 C23 120.5(6) . .
C27 C28 H25 119.7 . .
C23 C28 H25 119.7 . .
C30 C29 C34 118.4(5) . .
C30 C29 P2 118.7(4) . .
C34 C29 P2 122.9(4) . .
C29 C30 C31 121.7(5) . .
C29 C30 H26 119.1 . .
C31 C30 H26 119.1 . .
C32 C31 C30 118.1(6) . .
C32 C31 H27 121.0 . .
C30 C31 H27 121.0 . .
C33 C32 C31 120.8(6) . .
C33 C32 H28 119.6 . .
C31 C32 H28 119.6 . .
C34 C33 C32 121.1(6) . .
C34 C33 H29 119.5 . .
C32 C33 H29 119.5 . .
C33 C34 C29 120.0(6) . .
C33 C34 H30 120.0 . .
C29 C34 H30 120.0 . .
C36 C35 P2 114.6(3) . .
C36 C35 H32 108.6 . .
P2 C35 H32 108.6 . .
C36 C35 H31 108.6 . .
P2 C35 H31 108.6 . .
H32 C35 H31 107.6 . .
C35 C36 C36 112.2(5) . 2_665
C35 C36 H34 109.2 . .
C36 C36 H34 109.2 2_665 .
C35 C36 H33 109.2 . .
C36 C36 H33 109.2 2_665 .
H34 C36 H33 107.9 . .
C7 N1 C2 119.5(4) . .
C7 N1 Hg 123.5(3) . .
C2 N1 Hg 116.4(3) . .
C9 P1 C15 109.2(2) . .
C9 P1 C21 103.0(2) . .
C15 P1 C21 105.5(2) . .
C9 P1 Hg 113.54(16) . .
C15 P1 Hg 113.32(14) . .
C21 P1 Hg 111.42(16) . .
C23 P2 C29 104.7(2) . .
C23 P2 C35 106.1(2) . .
C29 P2 C35 109.1(2) . .
C23 P2 Hg 112.84(18) . .
C29 P2 Hg 115.83(15) . .
C35 P2 Hg 107.84(18) . .
C1 S Hg 98.65(17) . .
N1 Hg S 80.73(11) . .
N1 Hg P1 99.87(10) . .
S Hg P1 131.83(5) . .
N1 Hg P2 109.74(11) . .
S Hg P2 106.56(4) . .
P1 Hg P2 117.88(4) . .

loop_
_geom_bond_atom_site_label_1
_geom_bond_atom_site_label_2
_geom_bond_distance
_geom_bond_site_symmetry_2
C1 C2 1.400(6) .
C1 C6 1.416(7) .
C1 S 1.768(5) .
C2 C3 1.393(6) .
C2 N1 1.414(6) .
C3 C4 1.400(7) .
C3 H1 0.9500 .
C4 C5 1.356(7) .
C4 H2 0.9500 .
C5 C6 1.388(6) .
C5 C8 1.525(7) .
C6 H3 0.9500 .
C7 N2 1.166(5) .
C7 N1 1.285(6) .
C8 H4 0.9800 .
C8 H6 0.9800 .
C8 H5 0.9800 .
C9 C14 1.371(7) .
C9 C10 1.378(7) .
C9 P1 1.811(5) .
C10 C11 1.379(8) .
C10 H7 0.9500 .
C11 C12 1.349(8) .
C11 H8 0.9500 .
C12 C13 1.374(8) .
C12 H9 0.9500 .
C13 C14 1.376(8) .
C13 H10 0.9500 .
C14 H11 0.9500 .
C15 C16 1.379(6) .
C15 C20 1.389(6) .
C15 P1 1.812(5) .
C16 C17 1.375(7) .
C16 H12 0.9500 .
C17 C18 1.382(7) .
C17 H13 0.9500 .
C18 C19 1.374(7) .
C18 H14 0.9500 .
C19 C20 1.376(7) .
C19 H15 0.9500 .
C20 H16 0.9500 .
C21 C22 1.518(6) .
C21 P1 1.831(4) .
C21 H17 0.9900 .
C21 H18 0.9900 .
C22 C22 1.512(8) 2_566
C22 H20 0.9900 .
C22 H19 0.9900 .
C23 C24 1.402(7) .
C23 C28 1.413(7) .
C23 P2 1.800(5) .
C24 C25 1.371(7) .
C24 H21 0.9500 .
C25 C26 1.377(9) .
C25 H22 0.9500 .
C26 C27 1.374(9) .
C26 H23 0.9500 .
C27 C28 1.383(7) .
C27 H24 0.9500 .
C28 H25 0.9500 .
C29 C30 1.387(7) .
C29 C34 1.400(7) .
C29 P2 1.816(5) .
C30 C31 1.395(7) .
C30 H26 0.9500 .
C31 C32 1.385(9) .
C31 H27 0.9500 .
C32 C33 1.373(9) .
C32 H28 0.9500 .
C33 C34 1.368(8) .
C33 H29 0.9500 .
C34 H30 0.9500 .
C35 C36 1.510(6) .
C35 P2 1.830(5) .
C35 H32 0.9900 .
C35 H31 0.9900 .
C36 C36 1.520(9) 2_665
C36 H34 0.9900 .
C36 H33 0.9900 .
N1 Hg 2.331(4) .
P1 Hg 2.4650(12) .
P2 Hg 2.5522(13) .
S Hg 2.4616(13) .

loop_
_geom_torsion_atom_site_label_1
_geom_torsion_atom_site_label_2
_geom_torsion_atom_site_label_3
_geom_torsion_atom_site_label_4
_geom_torsion
_geom_torsion_site_symmetry_4
C6 C1 C2 C3 -2.1(7) .
S C1 C2 C3 -179.8(4) .
C6 C1 C2 N1 -178.8(4) .
S C1 C2 N1 3.5(6) .
C1 C2 C3 C4 3.3(7) .
N1 C2 C3 C4 179.9(5) .
C2 C3 C4 C5 -2.0(8) .
C3 C4 C5 C6 -0.4(8) .
C3 C4 C5 C8 179.9(5) .
C4 C5 C6 C1 1.6(8) .
C8 C5 C6 C1 -178.7(5) .
C2 C1 C6 C5 -0.3(7) .
S C1 C6 C5 177.5(4) .
C14 C9 C10 C11 -2.0(8) .
P1 C9 C10 C11 175.6(4) .
C9 C10 C11 C12 1.1(9) .
C10 C11 C12 C13 -0.8(9) .
C11 C12 C13 C14 1.4(9) .
C10 C9 C14 C13 2.7(8) .
P1 C9 C14 C13 -174.9(4) .
C12 C13 C14 C9 -2.5(9) .
C20 C15 C16 C17 -0.6(7) .
P1 C15 C16 C17 175.1(4) .
C15 C16 C17 C18 -0.2(8) .
C16 C17 C18 C19 0.3(8) .
C17 C18 C19 C20 0.5(8) .
C18 C19 C20 C15 -1.3(8) .
C16 C15 C20 C19 1.4(7) .
P1 C15 C20 C19 -174.2(4) .
P1 C21 C22 C22 -178.7(4) 2_566
C28 C23 C24 C25 -0.1(8) .
P2 C23 C24 C25 178.6(4) .
C23 C24 C25 C26 0.8(9) .
C24 C25 C26 C27 -1.1(9) .
C25 C26 C27 C28 0.7(9) .
C26 C27 C28 C23 0.0(8) .
C24 C23 C28 C27 -0.3(7) .
P2 C23 C28 C27 -179.1(4) .
C34 C29 C30 C31 0.3(8) .
P2 C29 C30 C31 -178.6(4) .
C29 C30 C31 C32 0.3(8) .
C30 C31 C32 C33 -1.3(9) .
C31 C32 C33 C34 1.7(10) .
C32 C33 C34 C29 -1.0(9) .
C30 C29 C34 C33 0.0(8) .
P2 C29 C34 C33 178.9(5) .
P2 C35 C36 C36 -160.3(5) 2_665
C3 C2 N1 C7 -3.1(7) .
C1 C2 N1 C7 173.5(4) .
C3 C2 N1 Hg -175.0(4) .
C1 C2 N1 Hg 1.6(5) .
C14 C9 P1 C15 -165.5(4) .
C10 C9 P1 C15 16.9(5) .
C14 C9 P1 C21 82.7(4) .
C10 C9 P1 C21 -94.9(4) .
C14 C9 P1 Hg -38.0(4) .
C10 C9 P1 Hg 144.4(4) .
C16 C15 P1 C9 103.9(4) .
C20 C15 P1 C9 -80.5(4) .
C16 C15 P1 C21 -145.9(4) .
C20 C15 P1 C21 29.6(4) .
C16 C15 P1 Hg -23.8(4) .
C20 C15 P1 Hg 151.8(3) .
C22 C21 P1 C9 172.3(3) .
C22 C21 P1 C15 57.8(4) .
C22 C21 P1 Hg -65.6(4) .
C24 C23 P2 C29 -18.7(5) .
C28 C23 P2 C29 160.0(4) .
C24 C23 P2 C35 96.6(5) .
C28 C23 P2 C35 -84.7(4) .
C24 C23 P2 Hg -145.5(4) .
C28 C23 P2 Hg 33.2(4) .
C30 C29 P2 C23 -65.8(4) .
C34 C29 P2 C23 115.3(4) .
C30 C29 P2 C35 -179.0(4) .
C34 C29 P2 C35 2.1(5) .
C30 C29 P2 Hg 59.1(4) .
C34 C29 P2 Hg -119.8(4) .
C36 C35 P2 C23 173.8(4) .
C36 C35 P2 C29 -73.9(4) .
C36 C35 P2 Hg 52.7(4) .
C2 C1 S Hg -5.9(4) .
C6 C1 S Hg 176.4(4) .
C7 N1 Hg S -175.5(4) .
C2 N1 Hg S -3.9(3) .
C7 N1 Hg P1 53.4(4) .
C2 N1 Hg P1 -135.0(3) .
C7 N1 Hg P2 -71.1(4) .
C2 N1 Hg P2 100.4(3) .
C1 S Hg N1 4.33(19) .
C1 S Hg P1 99.31(16) .
C1 S Hg P2 -103.64(16) .
C9 P1 Hg N1 84.28(19) .
C15 P1 Hg N1 -150.35(19) .
C21 P1 Hg N1 -31.5(2) .
C9 P1 Hg S -2.06(17) .
C15 P1 Hg S 123.31(16) .
C21 P1 Hg S -117.85(17) .
C9 P1 Hg P2 -157.04(16) .
C15 P1 Hg P2 -31.67(16) .
C21 P1 Hg P2 87.17(17) .
C23 P2 Hg N1 -176.0(2) .
C29 P2 Hg N1 63.4(2) .
C35 P2 Hg N1 -59.14(19) .
C23 P2 Hg S -90.13(18) .
C29 P2 Hg S 149.28(18) .
C35 P2 Hg S 26.73(17) .
C23 P2 Hg P1 70.67(18) .
C29 P2 Hg P1 -49.92(19) .
C35 P2 Hg P1 -172.46(16) .
